data_8106708
loop_
_publ_author_name
'Dong, Xiu-Yan'
'Zhang, Han'
'Wang, Bai-Jun'
'Lan, Peng-Fei'
'Dong, Wen-Kui'

_publ_section_title
;
 Crystal structure of bis{5-(N,N&#x2032;-diethylamine)-5&#x2032;-methoxy
 -2,2&#x2032;-[ethylenediyldioxybis(nitrilomethylidyne)]diphenolato}-bis(\m2-acetato-\k2
 O:O&#x2032;)trizinc(II), C46H56Zn3N6O14
;
_journal_issue 6
_journal_name_full 'Zeitschrift f\"ur Kristallographie - New Crystal Structures'
_journal_page_first 881
_journal_page_last 883
_journal_paper_doi 10.1515/ncrs-2017-0038
_journal_volume 232
_journal_year 2017
_chemical_formula_moiety 'C46 H56 N6 O14 Zn3'
_chemical_formula_sum 'C46 H56 N6 O14 Zn3'
_chemical_formula_weight 1113.08
_space_group_crystal_system monoclinic
_space_group_IT_number 15
_space_group_name_Hall '-C 2yc'
_space_group_name_H-M_alt 'C 1 2/c 1'
_atom_sites_solution_hydrogens geom
_atom_sites_solution_primary iterative
_atom_sites_solution_secondary difmap
_cell_angle_alpha 90.00
_cell_angle_beta 96.246(8)
_cell_angle_gamma 90.00
_cell_formula_units_Z 4
_cell_length_a 10.6703(7)
_cell_length_b 27.091(4)
_cell_length_c 17.9132(16)
_cell_measurement_reflns_used 1437
_cell_measurement_temperature 290.92(10)
_cell_measurement_theta_max 22.2670
_cell_measurement_theta_min 3.7730
_cell_volume 5147.4(10)
_computing_cell_refinement
;
CrysAlisPro, Agilent Technologies,
Version 1.171.36.32 (release 02-08-2013 CrysAlis171 .NET)
(compiled Aug  2 2013,16:46:58)
;
_computing_data_collection
;
CrysAlisPro, Agilent Technologies,
Version 1.171.36.32 (release 02-08-2013 CrysAlis171 .NET)
(compiled Aug  2 2013,16:46:58)
;
_computing_data_reduction
;
CrysAlisPro, Agilent Technologies,
Version 1.171.36.32 (release 02-08-2013 CrysAlis171 .NET)
(compiled Aug  2 2013,16:46:58)
;
_computing_molecular_graphics 'Olex2 (Dolomanov et al., 2009)'
_computing_publication_material 'Olex2 (Dolomanov et al., 2009)'
_computing_structure_refinement 'ShelXL (Sheldrick, 2008)'
_computing_structure_solution
;
Superflip (Palatinus & Chapuis, 2007;Palatinus & van der Lee, 2008;
Palatinus et al., 2012)
;
_diffrn_ambient_temperature 290.92(10)
_diffrn_detector_area_resol_mean 16.0733
_diffrn_measured_fraction_theta_full 0.997
_diffrn_measured_fraction_theta_max 0.997
_diffrn_measurement_details
;
#__ type_ start__ end____ width___ exp.time_
  1 omega  -20.00   23.00   1.0000    8.0000
omega____ theta____ kappa____ phi______ frames
    -      -16.3571  -99.0000  -90.0000 43

#__ type_ start__ end____ width___ exp.time_
  2 omega   38.00   94.00   1.0000    8.0000
omega____ theta____ kappa____ phi______ frames
    -       19.7946  178.0000  -60.0000 56

#__ type_ start__ end____ width___ exp.time_
  3 omega   -3.00   90.00   1.0000    8.0000
omega____ theta____ kappa____ phi______ frames
    -       19.7946   38.0000  150.0000 93

#__ type_ start__ end____ width___ exp.time_
  4 omega    4.00   40.00   1.0000    8.0000
omega____ theta____ kappa____ phi______ frames
    -       19.7946  -57.0000    0.0000 36
;
_diffrn_measurement_device_type 'SuperNova, Dual, Cu at zero, Eos'
_diffrn_measurement_method '\w scans'
_diffrn_orient_matrix_UB_11 0.0272629000
_diffrn_orient_matrix_UB_12 -0.0220178000
_diffrn_orient_matrix_UB_13 0.0158819000
_diffrn_orient_matrix_UB_21 0.0511300000
_diffrn_orient_matrix_UB_22 0.0138272000
_diffrn_orient_matrix_UB_23 0.0179724000
_diffrn_orient_matrix_UB_31 -0.0333524000
_diffrn_orient_matrix_UB_32 0.0031829000
_diffrn_orient_matrix_UB_33 0.0317947000
_diffrn_radiation_monochromator mirror
_diffrn_radiation_type MoK\a
_diffrn_radiation_wavelength 0.71073
_diffrn_reflns_av_R_equivalents 0.0624
_diffrn_reflns_av_unetI/netI 0.1118
_diffrn_reflns_limit_h_max 12
_diffrn_reflns_limit_h_min -13
_diffrn_reflns_limit_k_max 30
_diffrn_reflns_limit_k_min -33
_diffrn_reflns_limit_l_max 22
_diffrn_reflns_limit_l_min -22
_diffrn_reflns_number 10608
_diffrn_reflns_theta_full 26.00
_diffrn_reflns_theta_max 26.02
_diffrn_reflns_theta_min 3.61
_diffrn_source 'SuperNova (Mo) X-ray Source'
_exptl_absorpt_coefficient_mu 1.454
_exptl_absorpt_correction_T_max 1.00000
_exptl_absorpt_correction_T_min 0.91237
_exptl_absorpt_correction_type multi-scan
_exptl_absorpt_process_details
;
CrysAlisPro, Agilent Technologies,
Version 1.171.36.32 (release 02-08-2013 CrysAlis171 .NET)
(compiled Aug  2 2013,16:46:58)
Empirical absorption correction using spherical harmonics,
 implemented in SCALE3 ABSPACK scaling algorithm.
;
_exptl_crystal_colour 'clear light colourless'
_exptl_crystal_density_diffrn 1.436
_exptl_crystal_density_method 'not measured'
_exptl_crystal_description block
_exptl_crystal_F_000 2304
_exptl_crystal_size_max 0.28
_exptl_crystal_size_mid 0.17
_exptl_crystal_size_min 0.16
_refine_diff_density_max 0.651
_refine_diff_density_min -0.371
_refine_diff_density_rms 0.090
_refine_ls_extinction_method none
_refine_ls_goodness_of_fit_ref 1.047
_refine_ls_hydrogen_treatment constr
_refine_ls_matrix_type full
_refine_ls_number_parameters 316
_refine_ls_number_reflns 5060
_refine_ls_number_restraints 0
_refine_ls_restrained_S_all 1.047
_refine_ls_R_factor_all 0.1324
_refine_ls_R_factor_gt 0.0647
_refine_ls_shift/su_max 0.001
_refine_ls_shift/su_mean 0.000
_refine_ls_structure_factor_coef Fsqd
_refine_ls_weighting_details 'calc w=1/[\s^2^(Fo^2^)+(0.0683P)^2^+1.2018P] where P=(Fo^2^+2Fc^2^)/3'
_refine_ls_weighting_scheme calc
_refine_ls_wR_factor_gt 0.1463
_refine_ls_wR_factor_ref 0.1865
_reflns_number_gt 2787
_reflns_number_total 5060
_reflns_threshold_expression >2sigma(I)
_cod_data_source_file suppl_ncrs-2017-0038_suppl.cif
_cod_data_source_block d568
_cod_original_cell_volume 5147.4(9)
_cod_database_code 8106708

loop_
_space_group_symop_id
_space_group_symop_operation_xyz
1 'x, y, z'
2 '-x, y, -z+1/2'
3 'x+1/2, y+1/2, z'
4 '-x+1/2, y+1/2, -z+1/2'
5 '-x, -y, -z'
6 'x, -y, z-1/2'
7 '-x+1/2, -y+1/2, -z'
8 'x+1/2, -y+1/2, z-1/2'

loop_
_atom_site_label
_atom_site_type_symbol
_atom_site_fract_x
_atom_site_fract_y
_atom_site_fract_z
_atom_site_U_iso_or_equiv
_atom_site_adp_type
_atom_site_occupancy
_atom_site_calc_flag
_atom_site_disorder_assembly
_atom_site_disorder_group
_atom_site_site_symmetry_order
_atom_site_refinement_flags_posn
_atom_site_refinement_flags_adp
_atom_site_refinement_flags_occupancy
Zn0A Zn 0.26347(6) 0.59405(3) 0.32454(4) 0.0471(3) Uani 1 d . . 1 . . .
Zn2 Zn 0.5000 0.57518(4) 0.2500 0.0430(3) Uani 1 d . . 2 S T P
O1 O 0.8214(4) 0.5690(2) 0.5166(3) 0.0753(16) Uani 1 d . . 1 . . .
O2 O 0.4419(3) 0.57849(16) 0.3607(2) 0.0470(11) Uani 1 d . . 1 . . .
O3 O 0.0921(4) 0.5647(2) 0.4497(3) 0.0708(15) Uani 1 d . . 1 . . .
O4 O 0.0765(4) 0.66252(19) 0.3861(3) 0.0718(15) Uani 1 d . . 1 . . .
O5 O 0.3457(3) 0.62540(15) 0.2373(2) 0.0459(11) Uani 1 d . . 1 . . .
O6 O 0.1932(4) 0.53602(17) 0.2682(3) 0.0578(12) Uani 1 d . . 1 . . .
O7 O 0.3725(4) 0.51796(16) 0.2204(2) 0.0545(12) Uani 1 d . . 1 . . .
N1 N 0.2172(4) 0.5713(2) 0.4320(3) 0.0544(15) Uani 1 d . . 1 . . .
N2 N 0.1549(5) 0.6555(2) 0.3260(3) 0.0584(16) Uani 1 d . . 1 . . .
N3 N 0.4969(7) 0.7486(2) 0.0790(4) 0.097(3) Uani 1 d . . 1 . . .
C1 C 0.4994(5) 0.5716(2) 0.4295(3) 0.0432(15) Uani 1 d . . 1 . . .
C2 C 0.6290(5) 0.5732(2) 0.4423(3) 0.0478(16) Uani 1 d . . 1 . . .
H2 H 0.6752 0.5792 0.4021 0.057 Uiso 1 calc . . 1 R . .
C3 C 0.6922(6) 0.5661(3) 0.5124(4) 0.0537(18) Uani 1 d . . 1 . . .
C4 C 0.6266(6) 0.5558(3) 0.5729(4) 0.062(2) Uani 1 d . . 1 . . .
H4 H 0.6686 0.5505 0.6205 0.074 Uiso 1 calc . . 1 R . .
C5 C 0.4983(6) 0.5536(3) 0.5606(4) 0.0582(19) Uani 1 d . . 1 . . .
H5 H 0.4536 0.5463 0.6010 0.070 Uiso 1 calc . . 1 R . .
C6 C 0.4315(5) 0.5617(2) 0.4913(4) 0.0486(16) Uani 1 d . . 1 . . .
C7 C 0.8915(6) 0.5613(4) 0.5877(4) 0.090(3) Uani 1 d . . 1 . . .
H7A H 0.9799 0.5618 0.5821 0.135 Uiso 1 calc . . 1 GR . .
H7B H 0.8694 0.5298 0.6073 0.135 Uiso 1 calc . . 1 GR . .
H7C H 0.8725 0.5869 0.6216 0.135 Uiso 1 calc . . 1 GR . .
C8 C 0.2954(6) 0.5610(3) 0.4876(4) 0.0566(19) Uani 1 d . . 1 . . .
H8 H 0.2618 0.5518 0.5313 0.068 Uiso 1 calc . . 1 R . .
C9 C 0.0069(6) 0.5758(3) 0.3870(4) 0.0572(19) Uani 1 d . . 1 . . .
H9A H -0.0691 0.5566 0.3898 0.069 Uiso 1 calc . . 1 R . .
H9B H 0.0435 0.5655 0.3422 0.069 Uiso 1 calc . . 1 R . .
C10 C -0.0281(6) 0.6280(3) 0.3790(4) 0.073(2) Uani 1 d . . 1 . . .
H10A H -0.0757 0.6327 0.3302 0.087 Uiso 1 calc . . 1 R . .
H10B H -0.0835 0.6360 0.4168 0.087 Uiso 1 calc . . 1 R . .
C11 C 0.1762(6) 0.6971(3) 0.2967(4) 0.066(2) Uani 1 d . . 1 . . .
H11 H 0.1315 0.7239 0.3123 0.079 Uiso 1 calc . . 1 R . .
C12 C 0.2613(7) 0.7069(3) 0.2422(4) 0.065(2) Uani 1 d . . 1 . . .
C13 C 0.3409(5) 0.6715(2) 0.2130(4) 0.0481(16) Uani 1 d . . 1 . . .
C14 C 0.4167(6) 0.6865(2) 0.1581(4) 0.0534(17) Uani 1 d . . 1 . . .
H14 H 0.4684 0.6632 0.1387 0.064 Uiso 1 calc . . 1 R . .
C15 C 0.4185(7) 0.7343(3) 0.1313(5) 0.076(2) Uani 1 d . . 1 . . .
C16 C 0.3410(9) 0.7699(3) 0.1609(6) 0.111(4) Uani 1 d . . 1 . . .
H16 H 0.3421 0.8026 0.1454 0.133 Uiso 1 calc . . 1 R . .
C17 C 0.2648(8) 0.7551(3) 0.2127(6) 0.101(3) Uani 1 d . . 1 . . .
H17 H 0.2111 0.7784 0.2300 0.121 Uiso 1 calc . . 1 R . .
C18 C 0.5097(12) 0.7985(4) 0.0545(8) 0.144(6) Uani 1 d . . 1 . . .
H18A H 0.4293 0.8152 0.0545 0.173 Uiso 1 calc . . 1 R . .
H18B H 0.5315 0.7983 0.0033 0.173 Uiso 1 calc . . 1 R . .
C19 C 0.6090(13) 0.8272(4) 0.1034(10) 0.195(9) Uani 1 d . . 1 . . .
H19A H 0.6157 0.8599 0.0835 0.292 Uiso 1 calc . . 1 GR . .
H19B H 0.6888 0.8107 0.1042 0.292 Uiso 1 calc . . 1 GR . .
H19C H 0.5855 0.8292 0.1536 0.292 Uiso 1 calc . . 1 GR . .
C20 C 0.5733(10) 0.7132(4) 0.0432(7) 0.115(4) Uani 1 d . . 1 . . .
H20A H 0.6521 0.7285 0.0334 0.138 Uiso 1 calc . . 1 R . .
H20B H 0.5926 0.6852 0.0763 0.138 Uiso 1 calc . . 1 R . .
C21 C 0.5059(14) 0.6971(5) -0.0255(8) 0.181(6) Uani 1 d . . 1 . . .
H21A H 0.5583 0.6753 -0.0510 0.272 Uiso 1 calc . . 1 GR . .
H21B H 0.4830 0.7251 -0.0568 0.272 Uiso 1 calc . . 1 GR . .
H21C H 0.4311 0.6798 -0.0151 0.272 Uiso 1 calc . . 1 GR . .
C22 C 0.2622(6) 0.5089(3) 0.2325(4) 0.0540(17) Uani 1 d . . 1 . . .
C23 C 0.2031(7) 0.4612(3) 0.2010(5) 0.082(3) Uani 1 d . . 1 . . .
H23A H 0.1771 0.4652 0.1483 0.122 Uiso 1 calc . . 1 GR . .
H23B H 0.1311 0.4533 0.2265 0.122 Uiso 1 calc . . 1 GR . .
H23C H 0.2637 0.4350 0.2081 0.122 Uiso 1 calc . . 1 GR . .

loop_
_atom_site_aniso_label
_atom_site_aniso_U_11
_atom_site_aniso_U_22
_atom_site_aniso_U_33
_atom_site_aniso_U_23
_atom_site_aniso_U_13
_atom_site_aniso_U_12
Zn0A 0.0356(4) 0.0716(6) 0.0355(4) 0.0002(4) 0.0098(3) 0.0012(4)
Zn2 0.0366(5) 0.0598(7) 0.0341(6) 0.000 0.0105(4) 0.000
O1 0.038(2) 0.135(5) 0.051(3) 0.021(3) -0.003(2) -0.008(3)
O2 0.032(2) 0.078(3) 0.032(2) -0.001(2) 0.0056(17) -0.004(2)
O3 0.036(2) 0.125(4) 0.054(3) 0.015(3) 0.016(2) -0.003(3)
O4 0.067(3) 0.092(4) 0.062(3) -0.010(3) 0.033(3) 0.005(3)
O5 0.046(2) 0.051(3) 0.042(3) 0.004(2) 0.012(2) 0.007(2)
O6 0.051(3) 0.076(3) 0.048(3) -0.015(3) 0.014(2) -0.008(2)
O7 0.042(2) 0.067(3) 0.057(3) -0.005(3) 0.014(2) -0.009(2)
N1 0.033(3) 0.090(4) 0.041(3) 0.002(3) 0.013(2) -0.006(3)
N2 0.050(3) 0.081(4) 0.047(4) -0.013(3) 0.019(3) 0.005(3)
N3 0.135(6) 0.067(4) 0.102(6) 0.029(5) 0.070(5) 0.024(4)
C1 0.040(3) 0.058(4) 0.033(3) -0.003(3) 0.012(3) 0.005(3)
C2 0.043(3) 0.066(4) 0.035(3) 0.008(4) 0.011(3) -0.002(3)
C3 0.041(3) 0.073(5) 0.047(4) 0.003(4) 0.002(3) -0.001(3)
C4 0.050(4) 0.098(6) 0.036(4) 0.021(4) -0.002(3) 0.002(4)
C5 0.045(4) 0.099(6) 0.032(3) 0.009(4) 0.011(3) -0.006(4)
C6 0.036(3) 0.068(4) 0.042(4) 0.005(4) 0.005(3) -0.006(3)
C7 0.052(4) 0.151(8) 0.062(5) 0.028(6) -0.016(4) -0.026(5)
C8 0.043(4) 0.089(5) 0.041(4) 0.004(4) 0.017(3) -0.011(4)
C9 0.032(3) 0.091(6) 0.051(4) -0.006(4) 0.015(3) -0.002(4)
C10 0.035(4) 0.127(7) 0.058(5) -0.009(5) 0.017(3) 0.010(4)
C11 0.063(5) 0.068(5) 0.068(5) -0.002(5) 0.017(4) 0.013(4)
C12 0.078(5) 0.057(5) 0.063(5) 0.009(4) 0.026(4) 0.013(4)
C13 0.046(4) 0.057(4) 0.041(4) -0.004(4) 0.005(3) 0.004(3)
C14 0.064(4) 0.053(4) 0.045(4) 0.008(4) 0.014(3) 0.006(3)
C15 0.096(6) 0.072(5) 0.066(5) 0.018(5) 0.039(5) 0.013(5)
C16 0.147(8) 0.072(6) 0.126(9) 0.039(6) 0.074(8) 0.026(6)
C17 0.119(7) 0.069(6) 0.125(9) 0.009(6) 0.066(7) 0.028(5)
C18 0.193(13) 0.090(8) 0.170(14) 0.067(9) 0.108(12) 0.033(8)
C19 0.217(16) 0.095(10) 0.29(2) 0.043(12) 0.100(17) -0.011(10)
C20 0.124(8) 0.124(9) 0.107(9) 0.060(8) 0.052(8) 0.005(7)
C21 0.296(19) 0.133(12) 0.115(12) 0.028(11) 0.020(13) 0.028(12)
C22 0.052(4) 0.076(5) 0.032(3) 0.001(4) -0.002(3) -0.005(4)
C23 0.069(5) 0.103(6) 0.073(6) -0.032(5) 0.010(4) -0.034(5)

loop_
_atom_type_symbol
_atom_type_description
_atom_type_scat_dispersion_real
_atom_type_scat_dispersion_imag
_atom_type_scat_source
C C 0.0033 0.0016 'International Tables Vol C Tables 4.2.6.8 and 6.1.1.4'
H H 0.0000 0.0000 'International Tables Vol C Tables 4.2.6.8 and 6.1.1.4'
N N 0.0061 0.0033 'International Tables Vol C Tables 4.2.6.8 and 6.1.1.4'
O O 0.0106 0.0060 'International Tables Vol C Tables 4.2.6.8 and 6.1.1.4'
Zn Zn 0.2839 1.4301 'International Tables Vol C Tables 4.2.6.8 and 6.1.1.4'

loop_
_geom_angle_atom_site_label_1
_geom_angle_atom_site_label_2
_geom_angle_atom_site_label_3
_geom_angle
_geom_angle_site_symmetry_1
_geom_angle_site_symmetry_3
O2 Zn0A Zn2 44.98(11) . .
O2 Zn0A O5 82.11(15) . .
O2 Zn0A N1 87.25(18) . .
O2 Zn0A N2 134.2(2) . .
O5 Zn0A Zn2 44.69(11) . .
O5 Zn0A N1 165.03(19) . .
O6 Zn0A Zn2 85.91(11) . .
O6 Zn0A O2 107.17(18) . .
O6 Zn0A O5 96.35(17) . .
O6 Zn0A N1 96.8(2) . .
O6 Zn0A N2 118.3(2) . .
N1 Zn0A Zn2 129.56(14) . .
N2 Zn0A Zn2 130.50(15) . .
N2 Zn0A O5 87.87(19) . .
N2 Zn0A N1 92.1(2) . .
Zn0A Zn2 Zn0A 160.53(5) . 2_655
O2 Zn2 Zn0A 137.79(10) . 2_655
O2 Zn2 Zn0A 40.99(10) 2_655 2_655
O2 Zn2 Zn0A 137.79(10) 2_655 .
O2 Zn2 Zn0A 40.99(10) . .
O2 Zn2 O2 175.2(2) 2_655 .
O5 Zn2 Zn0A 42.81(10) 2_655 2_655
O5 Zn2 Zn0A 42.81(10) . .
O5 Zn2 Zn0A 121.17(11) 2_655 .
O5 Zn2 Zn0A 121.17(11) . 2_655
O5 Zn2 O2 76.94(15) . .
O5 Zn2 O2 76.94(15) 2_655 2_655
O5 Zn2 O2 99.93(15) 2_655 .
O5 Zn2 O2 99.93(15) . 2_655
O5 Zn2 O5 100.5(2) . 2_655
O7 Zn2 Zn0A 71.72(10) . .
O7 Zn2 Zn0A 124.34(11) . 2_655
O7 Zn2 Zn0A 71.72(10) 2_655 2_655
O7 Zn2 Zn0A 124.34(11) 2_655 .
O7 Zn2 O2 91.15(16) . .
O7 Zn2 O2 92.41(16) . 2_655
O7 Zn2 O2 92.41(16) 2_655 .
O7 Zn2 O2 91.15(16) 2_655 2_655
O7 Zn2 O5 88.42(16) 2_655 2_655
O7 Zn2 O5 167.05(14) . 2_655
O7 Zn2 O5 167.04(14) 2_655 .
O7 Zn2 O5 88.42(16) . .
O7 Zn2 O7 84.4(2) . 2_655
C3 O1 C7 117.9(5) . .
Zn0A O2 Zn2 94.03(17) . .
C1 O2 Zn0A 131.4(3) . .
C1 O2 Zn2 134.6(3) . .
C9 O3 N1 109.8(5) . .
N2 O4 C10 110.6(5) . .
Zn0A O5 Zn2 92.51(17) . .
C13 O5 Zn0A 129.5(3) . .
C13 O5 Zn2 129.9(3) . .
C22 O6 Zn0A 120.8(4) . .
C22 O7 Zn2 134.7(4) . .
O3 N1 Zn0A 123.8(4) . .
C8 N1 Zn0A 125.5(4) . .
C8 N1 O3 110.7(5) . .
O4 N2 Zn0A 119.7(4) . .
C11 N2 Zn0A 126.3(4) . .
C11 N2 O4 109.5(5) . .
C15 N3 C18 124.0(7) . .
C15 N3 C20 121.7(6) . .
C18 N3 C20 114.3(7) . .
O2 C1 C2 120.2(5) . .
O2 C1 C6 122.0(5) . .
C2 C1 C6 117.8(6) . .
C1 C2 H2 118.9 . .
C3 C2 C1 122.1(5) . .
C3 C2 H2 118.9 . .
O1 C3 C4 124.0(6) . .
C2 C3 O1 115.6(5) . .
C2 C3 C4 120.4(6) . .
C3 C4 H4 121.0 . .
C5 C4 C3 117.9(6) . .
C5 C4 H4 121.0 . .
C4 C5 H5 118.4 . .
C4 C5 C6 123.2(5) . .
C6 C5 H5 118.4 . .
C1 C6 C8 124.3(6) . .
C5 C6 C1 118.5(5) . .
C5 C6 C8 117.2(5) . .
O1 C7 H7A 109.5 . .
O1 C7 H7B 109.5 . .
O1 C7 H7C 109.5 . .
H7A C7 H7B 109.5 . .
H7A C7 H7C 109.5 . .
H7B C7 H7C 109.5 . .
N1 C8 C6 127.5(6) . .
N1 C8 H8 116.2 . .
C6 C8 H8 116.2 . .
O3 C9 H9A 108.5 . .
O3 C9 H9B 108.5 . .
O3 C9 C10 115.0(7) . .
H9A C9 H9B 107.5 . .
C10 C9 H9A 108.5 . .
C10 C9 H9B 108.5 . .
O4 C10 C9 115.3(5) . .
O4 C10 H10A 108.5 . .
O4 C10 H10B 108.5 . .
C9 C10 H10A 108.5 . .
C9 C10 H10B 108.5 . .
H10A C10 H10B 107.5 . .
N2 C11 H11 116.5 . .
N2 C11 C12 127.0(6) . .
C12 C11 H11 116.5 . .
C13 C12 C11 125.2(6) . .
C17 C12 C11 118.2(6) . .
C17 C12 C13 116.5(6) . .
O5 C13 C12 121.4(5) . .
O5 C13 C14 120.1(5) . .
C14 C13 C12 118.5(6) . .
C13 C14 H14 118.4 . .
C15 C14 C13 123.1(6) . .
C15 C14 H14 118.4 . .
N3 C15 C14 122.2(6) . .
N3 C15 C16 119.1(7) . .
C14 C15 C16 118.7(6) . .
C15 C16 H16 120.9 . .
C17 C16 C15 118.2(7) . .
C17 C16 H16 120.9 . .
C12 C17 H17 117.6 . .
C16 C17 C12 124.8(7) . .
C16 C17 H17 117.6 . .
N3 C18 H18A 109.0 . .
N3 C18 H18B 109.0 . .
N3 C18 C19 113.0(12) . .
H18A C18 H18B 107.8 . .
C19 C18 H18A 109.0 . .
C19 C18 H18B 109.0 . .
C18 C19 H19A 109.5 . .
C18 C19 H19B 109.5 . .
C18 C19 H19C 109.5 . .
H19A C19 H19B 109.5 . .
H19A C19 H19C 109.5 . .
H19B C19 H19C 109.5 . .
N3 C20 H20A 109.8 . .
N3 C20 H20B 109.8 . .
H20A C20 H20B 108.3 . .
C21 C20 N3 109.2(11) . .
C21 C20 H20A 109.8 . .
C21 C20 H20B 109.8 . .
C20 C21 H21A 109.5 . .
C20 C21 H21B 109.5 . .
C20 C21 H21C 109.5 . .
H21A C21 H21B 109.5 . .
H21A C21 H21C 109.5 . .
H21B C21 H21C 109.5 . .
O6 C22 C23 116.2(6) . .
O7 C22 O6 126.1(6) . .
O7 C22 C23 117.7(6) . .
C22 C23 H23A 109.5 . .
C22 C23 H23B 109.5 . .
C22 C23 H23C 109.5 . .
H23A C23 H23B 109.5 . .
H23A C23 H23C 109.5 . .
H23B C23 H23C 109.5 . .

loop_
_geom_bond_atom_site_label_1
_geom_bond_atom_site_label_2
_geom_bond_distance
_geom_bond_site_symmetry_2
Zn0A Zn2 3.0245(6) .
Zn0A O2 1.989(4) .
Zn0A O5 2.057(4) .
Zn0A O6 1.972(4) .
Zn0A N1 2.129(5) .
Zn0A N2 2.029(6) .
Zn2 Zn0A 3.0245(6) 2_655
Zn2 O2 2.143(4) 2_655
Zn2 O2 2.143(4) .
Zn2 O5 2.129(4) .
Zn2 O5 2.129(4) 2_655
Zn2 O7 2.092(4) .
Zn2 O7 2.092(4) 2_655
O1 C3 1.374(7) .
O1 C7 1.419(8) .
O2 C1 1.328(7) .
O3 N1 1.417(6) .
O3 C9 1.398(8) .
O4 N2 1.445(6) .
O4 C10 1.451(8) .
O5 C13 1.321(7) .
O6 C22 1.263(7) .
O7 C22 1.244(6) .
N1 C8 1.260(8) .
N2 C11 1.275(8) .
N3 C15 1.378(8) .
N3 C18 1.433(10) .
N3 C20 1.452(11) .
C1 C2 1.377(8) .
C1 C6 1.413(7) .
C2 H2 0.9300 .
C2 C3 1.373(9) .
C3 C4 1.381(8) .
C4 H4 0.9300 .
C4 C5 1.364(8) .
C5 H5 0.9300 .
C5 C6 1.381(9) .
C6 C8 1.446(8) .
C7 H7A 0.9600 .
C7 H7B 0.9600 .
C7 H7C 0.9600 .
C8 H8 0.9300 .
C9 H9A 0.9700 .
C9 H9B 0.9700 .
C9 C10 1.466(9) .
C10 H10A 0.9700 .
C10 H10B 0.9700 .
C11 H11 0.9300 .
C11 C12 1.428(9) .
C12 C13 1.418(8) .
C12 C17 1.411(10) .
C13 C14 1.401(7) .
C14 H14 0.9300 .
C14 C15 1.381(9) .
C15 C16 1.411(9) .
C16 H16 0.9300 .
C16 C17 1.359(10) .
C17 H17 0.9300 .
C18 H18A 0.9700 .
C18 H18B 0.9700 .
C18 C19 1.514(18) .
C19 H19A 0.9600 .
C19 H19B 0.9600 .
C19 H19C 0.9600 .
C20 H20A 0.9700 .
C20 H20B 0.9700 .
C20 C21 1.427(16) .
C21 H21A 0.9600 .
C21 H21B 0.9600 .
C21 H21C 0.9600 .
C22 C23 1.519(9) .
C23 H23A 0.9600 .
C23 H23B 0.9600 .
C23 H23C 0.9600 .

loop_
_geom_torsion_atom_site_label_1
_geom_torsion_atom_site_label_2
_geom_torsion_atom_site_label_3
_geom_torsion_atom_site_label_4
_geom_torsion
_geom_torsion_site_symmetry_1
_geom_torsion_site_symmetry_2
_geom_torsion_site_symmetry_3
_geom_torsion_site_symmetry_4
Zn0A Zn2 O2 Zn0A 150.55(9) 2_655 . . .
Zn0A Zn2 O2 C1 -31.2(7) 2_655 . . .
Zn0A Zn2 O2 C1 178.3(7) . . . .
Zn0A Zn2 O5 Zn0A -165.59(7) 2_655 . . .
Zn0A Zn2 O5 C13 150.0(6) . . . .
Zn0A Zn2 O5 C13 -15.6(6) 2_655 . . .
Zn0A Zn2 O7 C22 3.6(6) . . . .
Zn0A Zn2 O7 C22 -164.0(5) 2_655 . . .
Zn0A O2 C1 C2 -164.0(4) . . . .
Zn0A O2 C1 C6 17.1(9) . . . .
Zn0A O5 C13 C12 -6.8(9) . . . .
Zn0A O5 C13 C14 172.2(5) . . . .
Zn0A O6 C22 O7 -9.6(9) . . . .
Zn0A O6 C22 C23 171.2(5) . . . .
Zn0A N1 C8 C6 -0.5(12) . . . .
Zn0A N2 C11 C12 16.0(12) . . . .
Zn2 Zn0A O2 C1 -178.4(6) . . . .
Zn2 Zn0A O5 C13 -150.2(6) . . . .
Zn2 Zn0A O6 C22 8.8(5) . . . .
Zn2 Zn0A N1 O3 -153.9(4) . . . .
Zn2 Zn0A N1 C8 24.6(8) . . . .
Zn2 Zn0A N2 O4 -156.9(3) . . . .
Zn2 Zn0A N2 C11 -3.2(8) . . . .
Zn2 O2 C1 C2 18.3(10) . . . .
Zn2 O2 C1 C6 -160.6(4) . . . .
Zn2 O5 C13 C12 -146.4(5) . . . .
Zn2 O5 C13 C14 32.5(9) . . . .
Zn2 O7 C22 O6 2.1(10) . . . .
Zn2 O7 C22 C23 -178.8(5) . . . .
O1 C3 C4 C5 -179.4(7) . . . .
O2 Zn0A Zn2 Zn0A -97.62(18) . . . 2_655
O2 Zn0A Zn2 O2 -173.0(3) . . . 2_655
O2 Zn0A Zn2 O5 -137.3(2) . . . .
O2 Zn0A Zn2 O5 -67.1(2) . . . 2_655
O2 Zn0A Zn2 O7 44.9(2) . . . 2_655
O2 Zn0A Zn2 O7 114.4(2) . . . .
O2 Zn0A O5 Zn2 28.92(17) . . . .
O2 Zn0A O5 C13 -121.3(5) . . . .
O2 Zn0A O6 C22 -31.4(5) . . . .
O2 Zn0A N1 O3 -170.5(5) . . . .
O2 Zn0A N1 C8 7.9(7) . . . .
O2 Zn0A N2 O4 -94.7(5) . . . .
O2 Zn0A N2 C11 59.0(7) . . . .
O2 Zn2 O5 Zn0A -27.14(15) . . . .
O2 Zn2 O5 Zn0A 156.58(16) 2_655 . . .
O2 Zn2 O5 C13 122.8(5) . . . .
O2 Zn2 O5 C13 -53.4(5) 2_655 . . .
O2 Zn2 O7 C22 -136.4(6) 2_655 . . .
O2 Zn2 O7 C22 40.3(6) . . . .
O2 C1 C2 C3 -179.9(7) . . . .
O2 C1 C6 C5 178.2(7) . . . .
O2 C1 C6 C8 -3.8(10) . . . .
O3 N1 C8 C6 178.1(6) . . . .
O3 C9 C10 O4 48.9(8) . . . .
O4 N2 C11 C12 171.9(7) . . . .
O5 Zn0A Zn2 Zn0A 39.73(17) . . . 2_655
O5 Zn0A Zn2 O2 -35.6(2) . . . 2_655
O5 Zn0A Zn2 O2 137.3(2) . . . .
O5 Zn0A Zn2 O5 70.2(3) . . . 2_655
O5 Zn0A Zn2 O7 -177.8(2) . . . 2_655
O5 Zn0A Zn2 O7 -108.3(2) . . . .
O5 Zn0A O2 Zn2 -28.75(16) . . . .
O5 Zn0A O2 C1 152.9(6) . . . .
O5 Zn0A O6 C22 52.3(5) . . . .
O5 Zn0A N1 O3 144.9(6) . . . .
O5 Zn0A N1 C8 -36.7(12) . . . .
O5 Zn0A N2 O4 -171.5(4) . . . .
O5 Zn0A N2 C11 -17.9(7) . . . .
O5 Zn2 O2 Zn0A 126.84(16) 2_655 . . .
O5 Zn2 O2 Zn0A 28.21(16) . . . .
O5 Zn2 O2 C1 -54.9(6) 2_655 . . .
O5 Zn2 O2 C1 -153.5(6) . . . .
O5 Zn2 O5 Zn0A -125.0(2) 2_655 . . .
O5 Zn2 O5 C13 25.0(5) 2_655 . . .
O5 Zn2 O7 C22 -36.6(6) . . . .
O5 Zn2 O7 C22 -170.7(7) 2_655 . . .
O5 C13 C14 C15 -178.5(7) . . . .
O6 Zn0A Zn2 Zn0A 143.02(14) . . . 2_655
O6 Zn0A Zn2 O2 -119.4(2) . . . .
O6 Zn0A Zn2 O2 67.6(2) . . . 2_655
O6 Zn0A Zn2 O5 173.5(2) . . . 2_655
O6 Zn0A Zn2 O5 103.3(2) . . . .
O6 Zn0A Zn2 O7 -74.5(2) . . . 2_655
O6 Zn0A Zn2 O7 -5.00(19) . . . .
O6 Zn0A O2 Zn2 65.49(19) . . . .
O6 Zn0A O2 C1 -112.9(6) . . . .
O6 Zn0A O5 Zn2 -77.61(18) . . . .
O6 Zn0A O5 C13 132.2(5) . . . .
O6 Zn0A N1 O3 -63.5(5) . . . .
O6 Zn0A N1 C8 114.9(7) . . . .
O6 Zn0A N2 O4 92.4(5) . . . .
O6 Zn0A N2 C11 -113.9(6) . . . .
O7 Zn2 O2 Zn0A -59.90(18) . . . .
O7 Zn2 O2 Zn0A -144.35(18) 2_655 . . .
O7 Zn2 O2 C1 118.4(6) . . . .
O7 Zn2 O2 C1 33.9(6) 2_655 . . .
O7 Zn2 O5 Zn0A 8.1(8) 2_655 . . .
O7 Zn2 O5 Zn0A 64.41(17) . . . .
O7 Zn2 O5 C13 -145.6(5) . . . .
O7 Zn2 O5 C13 158.1(7) 2_655 . . .
O7 Zn2 O7 C22 132.6(7) 2_655 . . .
N1 Zn0A Zn2 Zn0A -121.5(2) . . . 2_655
N1 Zn0A Zn2 O2 -23.9(3) . . . .
N1 Zn0A Zn2 O2 163.1(3) . . . 2_655
N1 Zn0A Zn2 O5 -91.0(2) . . . 2_655
N1 Zn0A Zn2 O5 -161.2(3) . . . .
N1 Zn0A Zn2 O7 21.0(3) . . . 2_655
N1 Zn0A Zn2 O7 90.5(2) . . . .
N1 Zn0A O2 Zn2 161.8(2) . . . .
N1 Zn0A O2 C1 -16.6(6) . . . .
N1 Zn0A O5 Zn2 74.0(7) . . . .
N1 Zn0A O5 C13 -76.2(9) . . . .
N1 Zn0A O6 C22 -120.6(5) . . . .
N1 Zn0A N2 O4 -6.5(5) . . . .
N1 Zn0A N2 C11 147.2(7) . . . .
N1 O3 C9 C10 -86.6(6) . . . .
N2 Zn0A Zn2 Zn0A 18.6(2) . . . 2_655
N2 Zn0A Zn2 O2 116.3(3) . . . .
N2 Zn0A Zn2 O2 -56.7(3) . . . 2_655
N2 Zn0A Zn2 O5 49.1(3) . . . 2_655
N2 Zn0A Zn2 O5 -21.1(3) . . . .
N2 Zn0A Zn2 O7 161.1(3) . . . 2_655
N2 Zn0A Zn2 O7 -129.4(3) . . . .
N2 Zn0A O2 Zn2 -108.0(3) . . . .
N2 Zn0A O2 C1 73.7(6) . . . .
N2 Zn0A O5 Zn2 164.1(2) . . . .
N2 Zn0A O5 C13 13.9(5) . . . .
N2 Zn0A O6 C22 143.3(5) . . . .
N2 Zn0A N1 O3 55.3(5) . . . .
N2 Zn0A N1 C8 -126.2(7) . . . .
N2 O4 C10 C9 64.2(8) . . . .
N2 C11 C12 C13 -2.1(14) . . . .
N2 C11 C12 C17 175.7(9) . . . .
N3 C15 C16 C17 -179.7(10) . . . .
C1 C2 C3 O1 -179.6(6) . . . .
C1 C2 C3 C4 1.7(11) . . . .
C1 C6 C8 N1 -4.2(12) . . . .
C2 C1 C6 C5 -0.8(10) . . . .
C2 C1 C6 C8 177.2(6) . . . .
C2 C3 C4 C5 -0.9(11) . . . .
C3 C4 C5 C6 -0.8(12) . . . .
C4 C5 C6 C1 1.6(12) . . . .
C4 C5 C6 C8 -176.5(7) . . . .
C5 C6 C8 N1 173.8(8) . . . .
C6 C1 C2 C3 -0.9(10) . . . .
C7 O1 C3 C2 -179.0(7) . . . .
C7 O1 C3 C4 -0.4(11) . . . .
C9 O3 N1 Zn0A -0.6(8) . . . .
C9 O3 N1 C8 -179.3(6) . . . .
C10 O4 N2 Zn0A -70.7(6) . . . .
C10 O4 N2 C11 131.6(7) . . . .
C11 C12 C13 O5 -2.9(12) . . . .
C11 C12 C13 C14 178.2(7) . . . .
C11 C12 C17 C16 179.8(10) . . . .
C12 C13 C14 C15 0.4(11) . . . .
C13 C12 C17 C16 -2.2(16) . . . .
C13 C14 C15 N3 177.9(8) . . . .
C13 C14 C15 C16 0.5(13) . . . .
C14 C15 C16 C17 -2.2(15) . . . .
C15 N3 C18 C19 87.8(13) . . . .
C15 N3 C20 C21 93.0(12) . . . .
C15 C16 C17 C12 3.2(18) . . . .
C17 C12 C13 O5 179.3(8) . . . .
C17 C12 C13 C14 0.3(11) . . . .
C18 N3 C15 C14 -174.4(11) . . . .
C18 N3 C15 C16 3.0(16) . . . .
C18 N3 C20 C21 -86.4(12) . . . .
C20 N3 C15 C14 6.3(15) . . . .
C20 N3 C15 C16 -176.4(10) . . . .
C20 N3 C18 C19 -92.9(12) . . . .
